data_8106650
loop_
_publ_author_name
'Miao, Shao-Bin'

_publ_section_title
;
 Crystal structure of poly[aqua-(\m3-3,5-di(4H-1,2,4-triazolyl-4-\k3
 N,N&#x2032;:N&#x2032;&#x2032;)benzenecarboxylato)silver(I)], C11H9AgN6O3
;
_journal_issue 5
_journal_name_full 'Zeitschrift f\"ur Kristallographie - New Crystal Structures'
_journal_page_first 711
_journal_page_last 712
_journal_paper_doi 10.1515/ncrs-2016-0349
_journal_volume 232
_journal_year 2017
_chemical_formula_sum 'C11 H9 Ag N6 O3'
_chemical_formula_weight 381.11
_space_group_crystal_system monoclinic
_space_group_IT_number 14
_space_group_name_Hall '-P 2ybc'
_space_group_name_H-M_alt 'P 1 21/c 1'
_atom_sites_solution_hydrogens mixed
_cell_angle_alpha 90
_cell_angle_beta 90.275(4)
_cell_angle_gamma 90
_cell_formula_units_Z 4
_cell_length_a 3.8210(13)
_cell_length_b 15.427(5)
_cell_length_c 21.968(7)
_cell_measurement_reflns_used 2871
_cell_measurement_temperature 296(2)
_cell_measurement_theta_max 26.76
_cell_measurement_theta_min 3.08
_cell_volume 1294.9(7)
_computing_cell_refinement 'Bruker SMART'
_computing_data_collection 'Bruker SMART'
_computing_data_reduction 'Bruker SAINT'
_computing_structure_refinement 'SHELXL-2014/7 (Sheldrick, 2014)'
_diffrn_ambient_temperature 296(2)
_diffrn_measured_fraction_theta_full 0.997
_diffrn_measured_fraction_theta_max 0.997
_diffrn_radiation_type MoK\a
_diffrn_radiation_wavelength 0.71073
_diffrn_reflns_av_R_equivalents 0.0416
_diffrn_reflns_av_unetI/netI 0.0416
_diffrn_reflns_Laue_measured_fraction_full 0.997
_diffrn_reflns_Laue_measured_fraction_max 0.997
_diffrn_reflns_limit_h_max 4
_diffrn_reflns_limit_h_min -4
_diffrn_reflns_limit_k_max 18
_diffrn_reflns_limit_k_min -18
_diffrn_reflns_limit_l_max 26
_diffrn_reflns_limit_l_min -26
_diffrn_reflns_number 9275
_diffrn_reflns_point_group_measured_fraction_full 0.997
_diffrn_reflns_point_group_measured_fraction_max 0.997
_diffrn_reflns_theta_full 25.242
_diffrn_reflns_theta_max 25.499
_diffrn_reflns_theta_min 2.641
_exptl_absorpt_coefficient_mu 1.578
_exptl_crystal_colour colourless
_exptl_crystal_density_diffrn 1.955
_exptl_crystal_description block
_exptl_crystal_F_000 752
_exptl_crystal_size_max 0.380
_exptl_crystal_size_mid 0.210
_exptl_crystal_size_min 0.140
_refine_diff_density_max 0.761
_refine_diff_density_min -0.886
_refine_diff_density_rms 0.124
_refine_ls_extinction_coef .
_refine_ls_extinction_method none
_refine_ls_goodness_of_fit_ref 1.155
_refine_ls_hydrogen_treatment constr
_refine_ls_matrix_type full
_refine_ls_number_parameters 190
_refine_ls_number_reflns 2414
_refine_ls_number_restraints 0
_refine_ls_restrained_S_all 1.155
_refine_ls_R_factor_all 0.0606
_refine_ls_R_factor_gt 0.0452
_refine_ls_shift/su_max 0.001
_refine_ls_shift/su_mean 0.000
_refine_ls_structure_factor_coef Fsqd
_refine_ls_weighting_details 'w=1/[\s^2^(Fo^2^)+(0.0269P)^2^+5.7895P] where P=(Fo^2^+2Fc^2^)/3'
_refine_ls_weighting_scheme calc
_refine_ls_wR_factor_gt 0.1047
_refine_ls_wR_factor_ref 0.1096
_reflns_Friedel_coverage 0.000
_reflns_Friedel_fraction_full .
_reflns_Friedel_fraction_max .
_reflns_number_gt 1895
_reflns_number_total 2414
_reflns_threshold_expression 'I > 2\s(I)'
_cod_data_source_file suppl_ncrs-2016-0349_suppl.cif
_cod_data_source_block a
_cod_original_cell_volume 1295.0(8)
_cod_original_sg_symbol_H-M 'P 21/c'
_cod_database_code 8106650
_shelx_space_group_comment
;
The symmetry employed for this shelxl refinement is uniquely defined
by the following loop, which should always be used as a source of
symmetry information in preference to the above space-group names.
They are only intended as comments.
;
_shelx_estimated_absorpt_t_min 0.585
_shelx_estimated_absorpt_t_max 0.809

loop_
_space_group_symop_operation_xyz
'x, y, z'
'-x, y+1/2, -z+1/2'
'-x, -y, -z'
'x, -y-1/2, z-1/2'

loop_
_atom_site_label
_atom_site_type_symbol
_atom_site_fract_x
_atom_site_fract_y
_atom_site_fract_z
_atom_site_U_iso_or_equiv
_atom_site_adp_type
_atom_site_occupancy
_atom_site_site_symmetry_order
_atom_site_calc_flag
_atom_site_refinement_flags_posn
_atom_site_refinement_flags_adp
_atom_site_refinement_flags_occupancy
_atom_site_disorder_assembly
_atom_site_disorder_group
Ag1 Ag 1.06842(17) 0.13495(3) 0.50679(2) 0.0468(2) Uani 1 1 d . . . . .
N1 N 0.5765(12) 0.0320(3) 0.34117(18) 0.0216(9) Uani 1 1 d . . . . .
N2 N 0.6943(14) -0.0142(3) 0.4334(2) 0.0303(11) Uani 1 1 d . . . . .
N3 N 0.8063(13) 0.0708(3) 0.4281(2) 0.0270(11) Uani 1 1 d . . . . .
N4 N 0.1574(12) 0.1781(3) 0.15854(19) 0.0217(10) Uani 1 1 d . . . . .
N5 N -0.0559(14) 0.3077(3) 0.1446(2) 0.0344(12) Uani 1 1 d . . . . .
N6 N 0.0560(13) 0.2762(3) 0.0891(2) 0.0312(11) Uani 1 1 d . . . . .
O1 O 0.3297(13) -0.2092(2) 0.19138(18) 0.0412(11) Uani 1 1 d . . . . .
O2 O 0.1789(12) -0.1426(3) 0.10490(17) 0.0392(10) Uani 1 1 d . . . . .
O3 O 1.3059(15) 0.2558(4) 0.4491(3) 0.091(2) Uani 1 1 d . . . . .
H1W H 1.4550 0.2500 0.4204 0.137 Uiso 1 1 d R U . . .
H2W H 1.1386 0.2864 0.4376 0.137 Uiso 1 1 d R U . . .
C1 C 0.3143(14) -0.0552(3) 0.1906(2) 0.0218(11) Uani 1 1 d . . . . .
C2 C 0.4366(14) -0.0505(3) 0.2502(2) 0.0221(11) Uani 1 1 d . . . . .
H2 H 0.5015 -0.1007 0.2708 0.026 Uiso 1 1 calc R U . . .
C3 C 0.4615(14) 0.0292(3) 0.2787(2) 0.0206(11) Uani 1 1 d . . . . .
C4 C 0.3774(14) 0.1057(3) 0.2494(2) 0.0243(12) Uani 1 1 d . . . . .
H4 H 0.3972 0.1590 0.2688 0.029 Uiso 1 1 calc R U . . .
C5 C 0.2613(14) 0.0994(3) 0.1890(2) 0.0199(11) Uani 1 1 d . . . . .
C6 C 0.2261(14) 0.0207(3) 0.1597(2) 0.0226(11) Uani 1 1 d . . . . .
H6 H 0.1446 0.0184 0.1197 0.027 Uiso 1 1 calc R U . . .
C7 C 0.2731(15) -0.1435(3) 0.1602(2) 0.0272(12) Uani 1 1 d . . . . .
C8 C 0.5592(15) -0.0347(4) 0.3811(2) 0.0246(12) Uani 1 1 d . . . . .
H8 H 0.4626 -0.0886 0.3721 0.030 Uiso 1 1 calc R U . . .
C9 C 0.7313(15) 0.0976(4) 0.3730(2) 0.0264(12) Uani 1 1 d . . . . .
H9 H 0.7766 0.1528 0.3579 0.032 Uiso 1 1 calc R U . . .
C10 C 0.0111(15) 0.2494(4) 0.1850(2) 0.0287(13) Uani 1 1 d . . . . .
H10 H -0.0339 0.2551 0.2264 0.034 Uiso 1 1 calc R U . . .
C11 C 0.1783(16) 0.1982(4) 0.0984(2) 0.0292(13) Uani 1 1 d . . . . .
H11 H 0.2663 0.1619 0.0683 0.035 Uiso 1 1 calc R U . . .

loop_
_atom_site_aniso_label
_atom_site_aniso_U_11
_atom_site_aniso_U_22
_atom_site_aniso_U_33
_atom_site_aniso_U_23
_atom_site_aniso_U_13
_atom_site_aniso_U_12
Ag1 0.0903(4) 0.0300(3) 0.0200(2) -0.0005(2) -0.0165(2) -0.0194(3)
N1 0.031(3) 0.017(2) 0.016(2) -0.0010(18) -0.0067(18) 0.0028(19)
N2 0.046(3) 0.023(3) 0.022(2) 0.0019(19) -0.008(2) -0.006(2)
N3 0.041(3) 0.020(2) 0.020(2) -0.0016(18) -0.007(2) -0.006(2)
N4 0.033(3) 0.015(2) 0.017(2) 0.0031(17) -0.0032(18) 0.0028(19)
N5 0.051(3) 0.023(3) 0.029(3) 0.002(2) -0.002(2) 0.014(2)
N6 0.051(3) 0.021(2) 0.022(2) 0.0044(19) -0.002(2) 0.005(2)
O1 0.081(3) 0.017(2) 0.026(2) 0.0033(17) 0.003(2) 0.003(2)
O2 0.067(3) 0.029(2) 0.022(2) -0.0034(18) -0.008(2) 0.002(2)
O3 0.062(4) 0.096(5) 0.115(5) 0.077(4) 0.028(4) 0.028(3)
C1 0.029(3) 0.019(3) 0.018(3) 0.001(2) 0.001(2) -0.003(2)
C2 0.030(3) 0.017(3) 0.020(3) 0.002(2) -0.004(2) 0.002(2)
C3 0.022(3) 0.022(3) 0.018(2) 0.001(2) -0.004(2) -0.005(2)
C4 0.033(3) 0.016(3) 0.024(3) -0.003(2) -0.006(2) 0.000(2)
C5 0.026(3) 0.014(2) 0.020(3) 0.004(2) -0.002(2) 0.000(2)
C6 0.033(3) 0.021(3) 0.014(2) 0.000(2) -0.005(2) 0.005(2)
C7 0.037(3) 0.020(3) 0.025(3) -0.004(2) -0.002(2) 0.002(2)
C8 0.037(3) 0.020(3) 0.017(3) 0.002(2) -0.007(2) -0.007(2)
C9 0.041(3) 0.018(3) 0.020(3) -0.003(2) -0.005(2) -0.002(2)
C10 0.041(3) 0.027(3) 0.018(3) -0.001(2) 0.004(2) 0.007(3)
C11 0.047(4) 0.022(3) 0.019(3) 0.003(2) -0.002(2) 0.006(3)

loop_
_atom_type_symbol
_atom_type_description
_atom_type_scat_dispersion_real
_atom_type_scat_dispersion_imag
_atom_type_scat_source
C C 0.0033 0.0016 'International Tables Vol C Tables 4.2.6.8 and 6.1.1.4'
H H 0.0000 0.0000 'International Tables Vol C Tables 4.2.6.8 and 6.1.1.4'
N N 0.0061 0.0033 'International Tables Vol C Tables 4.2.6.8 and 6.1.1.4'
O O 0.0106 0.0060 'International Tables Vol C Tables 4.2.6.8 and 6.1.1.4'
Ag Ag -0.8971 1.1015 'International Tables Vol C Tables 4.2.6.8 and 6.1.1.4'

loop_
_geom_angle_atom_site_label_1
_geom_angle_atom_site_label_2
_geom_angle_atom_site_label_3
_geom_angle
_geom_angle_site_symmetry_1
_geom_angle_site_symmetry_3
N3 Ag1 N6 151.18(18) . 4_666
N3 Ag1 O3 96.0(2) . .
N6 Ag1 O3 87.8(2) 4_666 .
N3 Ag1 N2 104.01(15) . 3_756
N6 Ag1 N2 92.34(16) 4_666 3_756
O3 Ag1 N2 136.38(18) . 3_756
C8 N1 C9 104.7(4) . .
C8 N1 C3 125.4(4) . .
C9 N1 C3 129.8(4) . .
C8 N2 N3 106.3(4) . .
C8 N2 Ag1 115.7(4) . 3_756
N3 N2 Ag1 130.6(3) . 3_756
C9 N3 N2 108.0(4) . .
C9 N3 Ag1 132.3(4) . .
N2 N3 Ag1 119.7(3) . .
C11 N4 C10 104.9(4) . .
C11 N4 C5 128.8(4) . .
C10 N4 C5 126.4(4) . .
C10 N5 N6 107.5(4) . .
C11 N6 N5 107.4(4) . .
C11 N6 Ag1 132.2(4) . 4_465
N5 N6 Ag1 119.9(3) . 4_465
Ag1 O3 H1W 123.7 . .
Ag1 O3 H2W 107.7 . .
H1W O3 H2W 110.4 . .
C2 C1 C6 119.6(5) . .
C2 C1 C7 119.5(5) . .
C6 C1 C7 120.8(4) . .
C3 C2 C1 119.7(5) . .
C3 C2 H2 120.2 . .
C1 C2 H2 120.2 . .
C4 C3 C2 122.1(5) . .
C4 C3 N1 119.3(5) . .
C2 C3 N1 118.6(5) . .
C3 C4 C5 117.1(5) . .
C3 C4 H4 121.5 . .
C5 C4 H4 121.5 . .
C6 C5 C4 122.2(5) . .
C6 C5 N4 119.8(4) . .
C4 C5 N4 117.8(4) . .
C5 C6 C1 119.2(5) . .
C5 C6 H6 120.4 . .
C1 C6 H6 120.4 . .
O1 C7 O2 125.9(5) . .
O1 C7 C1 118.0(5) . .
O2 C7 C1 116.1(5) . .
N2 C8 N1 111.6(5) . .
N2 C8 H8 124.2 . .
N1 C8 H8 124.2 . .
N3 C9 N1 109.4(5) . .
N3 C9 H9 125.3 . .
N1 C9 H9 125.3 . .
N5 C10 N4 110.4(5) . .
N5 C10 H10 124.8 . .
N4 C10 H10 124.8 . .
N6 C11 N4 109.8(5) . .
N6 C11 H11 125.1 . .
N4 C11 H11 125.1 . .

loop_
_geom_bond_atom_site_label_1
_geom_bond_atom_site_label_2
_geom_bond_distance
_geom_bond_site_symmetry_2
Ag1 N3 2.225(4) .
Ag1 N6 2.270(4) 4_666
Ag1 O3 2.432(5) .
Ag1 N2 2.452(5) 3_756
N1 C8 1.355(7) .
N1 C9 1.363(7) .
N1 C3 1.438(6) .
N2 C8 1.296(7) .
N2 N3 1.383(6) .
N2 Ag1 2.452(5) 3_756
N3 C9 1.311(7) .
N4 C11 1.361(7) .
N4 C10 1.366(7) .
N4 C5 1.441(6) .
N5 C10 1.289(7) .
N5 N6 1.383(6) .
N6 C11 1.306(7) .
N6 Ag1 2.270(4) 4_465
O1 C7 1.242(7) .
O2 C7 1.265(7) .
O3 H1W 0.8554 .
O3 H2W 0.8332 .
C1 C2 1.390(7) .
C1 C6 1.395(7) .
C1 C7 1.525(7) .
C2 C3 1.384(7) .
C2 H2 0.9300 .
C3 C4 1.383(7) .
C4 C5 1.399(7) .
C4 H4 0.9300 .
C5 C6 1.381(7) .
C6 H6 0.9300 .
C8 H8 0.9300 .
C9 H9 0.9300 .
C10 H10 0.9300 .
C11 H11 0.9300 .

loop_
_geom_hbond_atom_site_label_D
_geom_hbond_atom_site_label_H
_geom_hbond_atom_site_label_A
_geom_hbond_distance_DH
_geom_hbond_distance_HA
_geom_hbond_distance_DA
_geom_hbond_angle_DHA
_geom_hbond_site_symmetry_A
O3 H2W O2 0.83 1.88 2.697(7) 166.8 2_655
O3 H1W O2 0.86 2.24 2.786(7) 121.6 2_755

loop_
_geom_torsion_atom_site_label_1
_geom_torsion_atom_site_label_2
_geom_torsion_atom_site_label_3
_geom_torsion_atom_site_label_4
_geom_torsion
_geom_torsion_site_symmetry_1
_geom_torsion_site_symmetry_2
_geom_torsion_site_symmetry_3
_geom_torsion_site_symmetry_4
C8 N2 N3 C9 0.4(6) . . . .
Ag1 N2 N3 C9 148.1(4) 3_756 . . .
C8 N2 N3 Ag1 -178.9(4) . . . .
Ag1 N2 N3 Ag1 -31.2(6) 3_756 . . .
C10 N5 N6 C11 1.8(7) . . . .
C10 N5 N6 Ag1 -170.5(4) . . . 4_465
C6 C1 C2 C3 1.6(8) . . . .
C7 C1 C2 C3 -177.5(5) . . . .
C1 C2 C3 C4 -1.9(8) . . . .
C1 C2 C3 N1 177.7(5) . . . .
C8 N1 C3 C4 157.4(5) . . . .
C9 N1 C3 C4 -24.8(8) . . . .
C8 N1 C3 C2 -22.2(8) . . . .
C9 N1 C3 C2 155.7(5) . . . .
C2 C3 C4 C5 0.6(8) . . . .
N1 C3 C4 C5 -178.9(5) . . . .
C3 C4 C5 C6 0.8(8) . . . .
C3 C4 C5 N4 177.3(5) . . . .
C11 N4 C5 C6 -34.2(8) . . . .
C10 N4 C5 C6 145.1(6) . . . .
C11 N4 C5 C4 149.2(6) . . . .
C10 N4 C5 C4 -31.4(8) . . . .
C4 C5 C6 C1 -1.1(8) . . . .
N4 C5 C6 C1 -177.4(5) . . . .
C2 C1 C6 C5 -0.2(8) . . . .
C7 C1 C6 C5 178.9(5) . . . .
C2 C1 C7 O1 4.6(8) . . . .
C6 C1 C7 O1 -174.5(5) . . . .
C2 C1 C7 O2 -176.2(5) . . . .
C6 C1 C7 O2 4.6(8) . . . .
N3 N2 C8 N1 0.2(7) . . . .
Ag1 N2 C8 N1 -153.0(4) 3_756 . . .
C9 N1 C8 N2 -0.7(6) . . . .
C3 N1 C8 N2 177.6(5) . . . .
N2 N3 C9 N1 -0.9(6) . . . .
Ag1 N3 C9 N1 178.3(4) . . . .
C8 N1 C9 N3 1.0(6) . . . .
C3 N1 C9 N3 -177.2(5) . . . .
N6 N5 C10 N4 -1.5(7) . . . .
C11 N4 C10 N5 0.7(7) . . . .
C5 N4 C10 N5 -178.8(5) . . . .
N5 N6 C11 N4 -1.3(7) . . . .
Ag1 N6 C11 N4 169.6(4) 4_465 . . .
C10 N4 C11 N6 0.4(7) . . . .
C5 N4 C11 N6 179.9(5) . . . .
